data_7246321
loop_
_publ_author_name
'Zhang, Zhicheng'
'Wen, Linzi'
'Xu, Shihai'
'Tang, Yu'
'Cao, Xiaohui'
'Feng, Pengju'

_publ_section_title
;
 Consecutive cross-dehydrogenative C--O and C--N construction for the
 synthesis of polyarene with AIE properties under electrochemical
 condition involving oxygen radical species
;
_journal_issue 6
_journal_name_full 'Green Chemistry'
_journal_page_first 2287
_journal_page_last 2292
_journal_paper_doi 10.1039/D3GC00124E
_journal_volume 25
_journal_year 2023
_chemical_formula_moiety 'C31 H22 N4 O4 S2'
_chemical_formula_sum 'C31 H22 N4 O4 S2'
_chemical_formula_weight 578.64
_space_group_crystal_system triclinic
_space_group_IT_number 2
_space_group_name_Hall '-P 1'
_space_group_name_H-M_alt 'P -1'
_atom_sites_solution_hydrogens geom
_atom_sites_solution_primary dual
_audit_creation_date 2022-01-18
_audit_creation_method
;
Olex2 1.2
(compiled 2018.05.29 svn.r3508 for OlexSys, GUI svn.r5506)
;
_audit_update_record
;
2022-01-17 deposited with the CCDC.	2023-02-22 downloaded from the CCDC.
;
_cell_angle_alpha 97.245(2)
_cell_angle_beta 100.734(2)
_cell_angle_gamma 116.704(2)
_cell_formula_units_Z 2
_cell_length_a 10.3322(2)
_cell_length_b 10.7423(2)
_cell_length_c 14.3583(2)
_cell_measurement_reflns_used 7446
_cell_measurement_temperature 298.06(10)
_cell_measurement_theta_max 73.5920
_cell_measurement_theta_min 3.2280
_cell_volume 1358.21(5)
_computing_cell_refinement 'CrysAlisPro 1.171.39.28b (Rigaku OD, 2015)'
_computing_data_collection 'CrysAlisPro 1.171.39.28b (Rigaku OD, 2015)'
_computing_data_reduction 'CrysAlisPro 1.171.39.28b (Rigaku OD, 2015)'
_computing_molecular_graphics 'Olex2 (Dolomanov et al., 2009)'
_computing_publication_material 'Olex2 (Dolomanov et al., 2009)'
_computing_structure_refinement 'ShelXL (Sheldrick, 2015)'
_computing_structure_solution 'ShelXT (Sheldrick, 2015)'
_diffrn_ambient_environment air
_diffrn_ambient_temperature 298.06(10)
_diffrn_detector 'CCD plate'
_diffrn_measured_fraction_theta_full 0.993
_diffrn_measured_fraction_theta_max 0.965
_diffrn_measurement_details
;
List of Runs (angles in degrees, time in seconds):

  # Type    Start    End  Width  t~exp~   \w     \q     \k     \f   Frames
#--------------------------------------------------------------------------
  1  \w    -42.00  17.00   0.50    0.50    --    0.00 -57.00 -90.00  118
  2  \w    -17.00  29.00   0.50    0.50    --    0.00  19.00-120.00   92
  3  \w    -59.00  28.00   0.50    0.50    --    0.00 -77.00   0.00  174
  4  \w     57.00  83.00   0.50    0.50    --    0.00  19.00-120.00   52
  5  \w    -89.00 -51.00   0.50    0.50    --    0.00 -57.00 -90.00   76
  6  \w    -18.00   8.00   0.50    0.50    --    0.00  57.00 -30.00   52
  7  \w     91.00 116.00   0.50    0.50    --   95.20 -82.00-120.00   50
  8  \w     10.00 103.00   0.50    0.50    --   95.20 -30.00 150.00  186
  9  \w     10.00  43.00   0.50    0.50    --   95.20 -82.00  60.00   66
 10  \w     48.00 121.00   0.50    0.50    --   95.20 -77.00 -60.00  146
 11  \w     73.00  98.00   0.50    0.50    --   95.20 -82.00 -60.00   50
 12  \w      6.00  32.00   0.50    0.50    --   95.20 -77.00 -60.00   52
 13  \w      9.00 117.00   0.50    0.50    --   95.20 -61.00  60.00  216
 14  \w     34.00 118.00   0.50    0.50    --   95.20 -61.00-180.00  168
 15  \w      6.00 112.00   0.50    0.50    --   95.20 -30.00-120.00  212
 16  \w     11.00  48.00   0.50    0.50    --   95.20 -82.00-180.00   74
 17  \w     79.00 185.00   0.50    0.50    --   95.20  15.00   0.00  212
 18  \w     88.00 119.00   0.50    0.50    --   95.20 -82.00   0.00   62
 19  \w     57.00 116.00   0.50    0.50    --   95.20 -82.00-180.00  118
 20  \w     76.00 111.00   0.50    0.50    --   95.20 -45.00 -60.00   70
 21  \w     44.00  70.00   0.50    0.50    --   95.20 -82.00   0.00   52
 22  \w     20.00  46.00   0.50    0.50    --   95.20 -82.00 -60.00   52
 23  \w     12.00  90.00   0.50    0.50    --   95.20 -45.00  60.00  156
 24  \w     80.00 106.00   0.50    0.50    --   95.20 -82.00 120.00   52
 25  \w     50.00  75.00   0.50    0.50    --   95.20 -82.00  60.00   50
;
_diffrn_measurement_device 'four-circle diffractometer'
_diffrn_measurement_device_type 'XtaLAB AFC12 (RINC): Kappa dual home/near'
_diffrn_measurement_method '\w scans'
_diffrn_orient_matrix_type 'CrysAlisPro convention (1999,Acta A55,543-557)'
_diffrn_orient_matrix_UB_11 0.1043824000
_diffrn_orient_matrix_UB_12 0.1020063000
_diffrn_orient_matrix_UB_13 0.0994794000
_diffrn_orient_matrix_UB_21 -0.0704321000
_diffrn_orient_matrix_UB_22 -0.1222037000
_diffrn_orient_matrix_UB_23 0.0510636000
_diffrn_orient_matrix_UB_31 0.1194347000
_diffrn_orient_matrix_UB_32 -0.0446566000
_diffrn_orient_matrix_UB_33 -0.0120316000
_diffrn_radiation_monochromator graphite
_diffrn_radiation_probe x-ray
_diffrn_radiation_type CuK\a
_diffrn_radiation_wavelength 1.54184
_diffrn_reflns_av_R_equivalents 0.0733
_diffrn_reflns_av_unetI/netI 0.0667
_diffrn_reflns_Laue_measured_fraction_full 0.993
_diffrn_reflns_Laue_measured_fraction_max 0.965
_diffrn_reflns_limit_h_max 12
_diffrn_reflns_limit_h_min -8
_diffrn_reflns_limit_k_max 10
_diffrn_reflns_limit_k_min -13
_diffrn_reflns_limit_l_max 17
_diffrn_reflns_limit_l_min -17
_diffrn_reflns_number 13425
_diffrn_reflns_point_group_measured_fraction_full 0.993
_diffrn_reflns_point_group_measured_fraction_max 0.965
_diffrn_reflns_theta_full 67.684
_diffrn_reflns_theta_max 74.179
_diffrn_reflns_theta_min 3.226
_diffrn_source 'fine-focus sealed X-ray tube'
_diffrn_source_type 'Enhance (Cu) X-ray Source'
_exptl_absorpt_coefficient_mu 2.157
_exptl_absorpt_correction_T_max 1.00000
_exptl_absorpt_correction_T_min 0.73634
_exptl_absorpt_correction_type multi-scan
_exptl_absorpt_process_details
;
CrysAlisPro 1.171.39.28b (Rigaku Oxford Diffraction, 2015)
Empirical absorption correction using spherical harmonics,
 implemented in SCALE3 ABSPACK scaling algorithm.
;
_exptl_crystal_colour yellow
_exptl_crystal_colour_primary yellow
_exptl_crystal_density_diffrn 1.415
_exptl_crystal_description block
_exptl_crystal_F_000 600
_refine_diff_density_max 0.420
_refine_diff_density_min -0.677
_refine_diff_density_rms 0.083
_refine_ls_extinction_method none
_refine_ls_goodness_of_fit_ref 1.049
_refine_ls_hydrogen_treatment constr
_refine_ls_matrix_type full
_refine_ls_number_parameters 373
_refine_ls_number_reflns 5313
_refine_ls_number_restraints 0
_refine_ls_restrained_S_all 1.049
_refine_ls_R_factor_all 0.0763
_refine_ls_R_factor_gt 0.0683
_refine_ls_shift/su_max 0.000
_refine_ls_shift/su_mean 0.000
_refine_ls_structure_factor_coef Fsqd
_refine_ls_weighting_details 'w=1/[\s^2^(Fo^2^)+(0.1409P)^2^] where P=(Fo^2^+2Fc^2^)/3'
_refine_ls_weighting_scheme calc
_refine_ls_wR_factor_gt 0.1977
_refine_ls_wR_factor_ref 0.2069
_reflns_Friedel_coverage 0.000
_reflns_number_gt 4260
_reflns_number_total 5313
_reflns_threshold_expression 'I > 2\s(I)'
_cod_data_source_file d3gc00124e2.cif
_cod_data_source_block zzc-1
_cod_depositor_comments
;
         Adding full bibliography for 7246321.cif.

2025-01-30
Z value and formula fixed to values more according to usual
chemical conventions.                 miguel
;
_cod_original_formula_sum 'C10.33 H7.33 N1.33 O1.33 S0.67'
_cod_original_formula_weight 192.88
_cod_original_formula_moiety '0.33(C31 H22 N4 O4 S2)'
_cod_original_formula_units_Z 6
_cod_database_code 7246321
_shelx_shelxl_version_number 2014/7
_shelx_space_group_comment
;
The symmetry employed for this shelxl refinement is uniquely defined
by the following loop, which should always be used as a source of
symmetry information in preference to the above space-group names.
They are only intended as comments.
;
_reflns_odcompleteness_completeness 99.52
_reflns_odcompleteness_iscentric 1
_reflns_odcompleteness_theta 66.97
_olex2_refinement_description
;
1. Fixed Uiso
 At 1.2 times of:
  All C(H) groups
 At 1.5 times of:
  All C(H,H,H) groups, All O(H) groups
2.a Aromatic/amide H refined with riding coordinates:
 C2(H2), C3(H3A), C4(H4), C5(H5), C9(H9), C12(H12), C13(H13), C16(H16),
 C19(H19), C20(H20), C21(H21), C27(H27), C28(H28), C29(H29), C30(H30)
2.b Idealised Me refined as rotating group:
 C10(H10A,H10B,H10C), C17(H17A,H17B,H17C)
2.c Idealised tetrahedral OH refined as rotating group:
 O3(H3)
;
_olex2_submission_special_instructions 'No special instructions were received'
_oxdiff_exptl_absorpt_empirical_details
;
Empirical correction (ABSPACK) includes:
- Absorption correction using spherical harmonics
- Frame scaling
;
_oxdiff_exptl_absorpt_empirical_full_max 3.453
_oxdiff_exptl_absorpt_empirical_full_min 0.342

loop_
_space_group_symop_operation_xyz
'x, y, z'
'-x, -y, -z'

loop_
_atom_site_label
_atom_site_type_symbol
_atom_site_fract_x
_atom_site_fract_y
_atom_site_fract_z
_atom_site_U_iso_or_equiv
_atom_site_adp_type
_atom_site_occupancy
_atom_site_site_symmetry_order
_atom_site_calc_flag
_atom_site_refinement_flags_posn
_atom_site_refinement_flags_adp
_atom_site_refinement_flags_occupancy
_atom_site_disorder_assembly
_atom_site_disorder_group
S1 S 0.34210(7) 0.27005(7) 0.82225(6) 0.0519(2) Uani 1 1 d . . . . .
S2 S 0.73143(8) 0.66953(7) 0.45552(5) 0.0487(2) Uani 1 1 d . . . . .
O1 O 0.9833(2) 0.5649(2) 1.14214(18) 0.0736(7) Uani 1 1 d . . . . .
O2 O 0.53949(19) 0.5550(2) 0.85434(15) 0.0487(5) Uani 1 1 d . . . . .
O3 O 0.6455(2) 0.4685(2) 0.71828(15) 0.0521(5) Uani 1 1 d . . . . .
H3 H 0.6696 0.4450 0.6705 0.078 Uiso 1 1 calc GR . . . .
O4 O 0.5744(2) 0.9463(2) 0.71070(15) 0.0549(5) Uani 1 1 d . . . . .
N1 N 0.4660(2) 0.1925(2) 0.96061(16) 0.0430(5) Uani 1 1 d . . . . .
N2 N 0.7316(2) 0.4943(2) 0.56352(17) 0.0433(5) Uani 1 1 d . . . . .
N3 N 0.8297(2) 0.9628(2) 0.58607(19) 0.0519(6) Uani 1 1 d . . . . .
N4 N 0.6813(2) 0.8674(2) 0.57404(16) 0.0395(5) Uani 1 1 d . . . . .
C1 C 0.3263(3) 0.0750(3) 0.9125(2) 0.0433(6) Uani 1 1 d . . . . .
C2 C 0.2695(3) -0.0597(3) 0.9340(2) 0.0519(7) Uani 1 1 d . . . . .
H2 H 0.3263 -0.0766 0.9841 0.062 Uiso 1 1 calc R . . . .
C3 C 0.1289(3) -0.1669(3) 0.8803(2) 0.0572(7) Uani 1 1 d . . . . .
H3A H 0.0898 -0.2565 0.8948 0.069 Uiso 1 1 calc R . . . .
C4 C 0.0444(3) -0.1427(3) 0.8044(3) 0.0643(8) Uani 1 1 d . . . . .
H4 H -0.0511 -0.2163 0.7695 0.077 Uiso 1 1 calc R . . . .
C5 C 0.0991(3) -0.0127(3) 0.7800(2) 0.0615(8) Uani 1 1 d . . . . .
H5 H 0.0426 0.0018 0.7284 0.074 Uiso 1 1 calc R . . . .
C6 C 0.2420(3) 0.0976(3) 0.8345(2) 0.0478(6) Uani 1 1 d . . . . .
C7 C 0.4883(3) 0.3014(3) 0.92213(19) 0.0412(5) Uani 1 1 d . . . . .
C8 C 0.6297(3) 0.4395(3) 0.95912(19) 0.0414(5) Uani 1 1 d . . . . .
C9 C 0.7428(3) 0.4470(3) 1.0338(2) 0.0474(6) Uani 1 1 d . . . . .
H9 H 0.7259 0.3674 1.0593 0.057 Uiso 1 1 calc R . . . .
C10 C 1.1277(4) 0.6880(5) 1.1810(3) 0.0984(15) Uani 1 1 d . . . . .
H10A H 1.1718 0.7165 1.1289 0.148 Uiso 1 1 calc GR . . . .
H10B H 1.1911 0.6657 1.2257 0.148 Uiso 1 1 calc GR . . . .
H10C H 1.1178 0.7649 1.2148 0.148 Uiso 1 1 calc GR . . . .
C11 C 0.8807(3) 0.5723(3) 1.0703(2) 0.0514(6) Uani 1 1 d . . . . .
C12 C 0.9052(3) 0.6919(3) 1.0350(2) 0.0548(7) Uani 1 1 d . . . . .
H12 H 0.9969 0.7760 1.0600 0.066 Uiso 1 1 calc R . . . .
C13 C 0.7928(3) 0.6867(3) 0.9619(2) 0.0524(7) Uani 1 1 d . . . . .
H13 H 0.8091 0.7675 0.9380 0.063 Uiso 1 1 calc R . . . .
C14 C 0.6566(3) 0.5616(3) 0.9245(2) 0.0433(6) Uani 1 1 d . . . . .
C15 C 0.5774(3) 0.6327(3) 0.7848(2) 0.0424(6) Uani 1 1 d . . . . .
C16 C 0.5555(3) 0.7506(3) 0.7860(2) 0.0458(6) Uani 1 1 d . . . . .
H16 H 0.5193 0.7789 0.8345 0.055 Uiso 1 1 calc R . . . .
C17 C 0.5158(4) 0.9908(3) 0.7815(2) 0.0594(7) Uani 1 1 d . . . . .
H17A H 0.5105 1.0750 0.7707 0.089 Uiso 1 1 calc GR . . . .
H17B H 0.5803 1.0123 0.8455 0.089 Uiso 1 1 calc GR . . . .
H17C H 0.4167 0.9154 0.7765 0.089 Uiso 1 1 calc GR . . . .
C18 C 0.5877(3) 0.8261(3) 0.7148(2) 0.0432(6) Uani 1 1 d . . . . .
C19 C 0.5906(3) 0.8790(3) 0.4986(2) 0.0490(6) Uani 1 1 d . . . . .
H19 H 0.4860 0.8268 0.4781 0.059 Uiso 1 1 calc R . . . .
C20 C 0.6805(3) 0.9810(3) 0.4585(2) 0.0595(8) Uani 1 1 d . . . . .
H20 H 0.6510 1.0117 0.4047 0.071 Uiso 1 1 calc R . . . .
C21 C 0.8262(3) 1.0296(3) 0.5151(3) 0.0597(8) Uani 1 1 d . . . . .
H21 H 0.9117 1.1010 0.5042 0.072 Uiso 1 1 calc R . . . .
C22 C 0.6407(2) 0.7822(2) 0.64245(19) 0.0386(5) Uani 1 1 d . . . . .
C23 C 0.6285(2) 0.5845(2) 0.7119(2) 0.0413(6) Uani 1 1 d . . . . .
C24 C 0.6597(2) 0.6593(2) 0.63799(19) 0.0385(5) Uani 1 1 d . . . . .
C25 C 0.7074(2) 0.6043(2) 0.55978(19) 0.0386(5) Uani 1 1 d . . . . .
C26 C 0.7742(3) 0.4579(3) 0.4825(2) 0.0434(6) Uani 1 1 d . . . . .
C27 C 0.8121(3) 0.3490(3) 0.4666(2) 0.0518(7) Uani 1 1 d . . . . .
H27 H 0.8080 0.2922 0.5110 0.062 Uiso 1 1 calc R . . . .
C28 C 0.8554(3) 0.3282(3) 0.3845(2) 0.0565(7) Uani 1 1 d . . . . .
H28 H 0.8813 0.2563 0.3728 0.068 Uiso 1 1 calc R . . . .
C29 C 0.8615(3) 0.4129(3) 0.3179(2) 0.0598(7) Uani 1 1 d . . . . .
H29 H 0.8916 0.3963 0.2626 0.072 Uiso 1 1 calc R . . . .
C30 C 0.8244(3) 0.5202(3) 0.3317(2) 0.0558(7) Uani 1 1 d . . . . .
H30 H 0.8290 0.5766 0.2870 0.067 Uiso 1 1 calc R . . . .
C31 C 0.7793(3) 0.5413(3) 0.4155(2) 0.0449(6) Uani 1 1 d . . . . .

loop_
_atom_site_aniso_label
_atom_site_aniso_U_11
_atom_site_aniso_U_22
_atom_site_aniso_U_33
_atom_site_aniso_U_23
_atom_site_aniso_U_13
_atom_site_aniso_U_12
S1 0.0458(4) 0.0525(4) 0.0561(5) 0.0209(3) 0.0059(3) 0.0239(3)
S2 0.0603(4) 0.0480(4) 0.0523(4) 0.0222(3) 0.0222(3) 0.0332(3)
O1 0.0462(10) 0.0670(14) 0.0795(17) 0.0301(12) -0.0070(11) 0.0102(10)
O2 0.0418(8) 0.0520(10) 0.0587(12) 0.0282(9) 0.0197(8) 0.0220(8)
O3 0.0650(11) 0.0485(10) 0.0624(13) 0.0301(10) 0.0272(10) 0.0359(9)
O4 0.0742(12) 0.0473(10) 0.0635(13) 0.0226(9) 0.0305(11) 0.0394(10)
N1 0.0381(9) 0.0410(11) 0.0463(13) 0.0139(9) 0.0092(9) 0.0163(9)
N2 0.0436(10) 0.0382(10) 0.0538(14) 0.0179(9) 0.0182(9) 0.0208(9)
N3 0.0342(9) 0.0424(11) 0.0671(16) 0.0219(11) 0.0087(10) 0.0085(9)
N4 0.0341(9) 0.0346(10) 0.0499(13) 0.0161(9) 0.0105(9) 0.0156(8)
C1 0.0371(11) 0.0416(13) 0.0465(15) 0.0078(11) 0.0118(10) 0.0157(10)
C2 0.0481(13) 0.0445(14) 0.0554(18) 0.0145(12) 0.0118(12) 0.0164(11)
C3 0.0456(13) 0.0442(14) 0.070(2) 0.0096(13) 0.0196(13) 0.0111(11)
C4 0.0401(13) 0.0552(17) 0.075(2) 0.0061(15) 0.0077(14) 0.0098(12)
C5 0.0415(13) 0.0672(19) 0.065(2) 0.0117(16) -0.0001(13) 0.0238(13)
C6 0.0379(11) 0.0479(14) 0.0548(17) 0.0113(12) 0.0100(11) 0.0197(11)
C7 0.0371(11) 0.0419(12) 0.0463(15) 0.0135(11) 0.0122(10) 0.0196(10)
C8 0.0391(11) 0.0399(12) 0.0467(15) 0.0140(11) 0.0170(10) 0.0175(10)
C9 0.0423(12) 0.0453(14) 0.0527(17) 0.0197(12) 0.0120(11) 0.0180(11)
C10 0.0504(17) 0.087(3) 0.110(4) 0.031(3) -0.018(2) 0.0060(18)
C11 0.0407(12) 0.0532(15) 0.0533(17) 0.0180(13) 0.0125(12) 0.0157(11)
C12 0.0424(13) 0.0497(15) 0.0577(19) 0.0155(13) 0.0155(12) 0.0089(11)
C13 0.0486(13) 0.0436(14) 0.0625(19) 0.0226(13) 0.0196(13) 0.0162(11)
C14 0.0411(11) 0.0462(13) 0.0466(15) 0.0174(11) 0.0180(11) 0.0207(10)
C15 0.0388(11) 0.0436(13) 0.0488(15) 0.0228(11) 0.0155(10) 0.0190(10)
C16 0.0457(12) 0.0459(13) 0.0515(16) 0.0157(12) 0.0192(12) 0.0238(11)
C17 0.0778(19) 0.0580(17) 0.0572(19) 0.0153(14) 0.0225(15) 0.0433(16)
C18 0.0409(11) 0.0382(12) 0.0545(16) 0.0166(11) 0.0137(11) 0.0209(10)
C19 0.0417(12) 0.0490(14) 0.0570(17) 0.0228(12) 0.0079(11) 0.0221(11)
C20 0.0641(16) 0.0529(16) 0.064(2) 0.0311(15) 0.0111(15) 0.0282(14)
C21 0.0510(14) 0.0462(15) 0.076(2) 0.0321(15) 0.0183(14) 0.0143(12)
C22 0.0340(10) 0.0336(11) 0.0478(15) 0.0148(10) 0.0109(10) 0.0150(9)
C23 0.0367(10) 0.0352(11) 0.0520(16) 0.0188(11) 0.0112(10) 0.0156(9)
C24 0.0305(10) 0.0349(11) 0.0474(15) 0.0130(10) 0.0096(9) 0.0133(9)
C25 0.0313(9) 0.0339(11) 0.0467(14) 0.0122(10) 0.0085(9) 0.0126(9)
C26 0.0361(10) 0.0359(12) 0.0560(16) 0.0119(11) 0.0141(11) 0.0149(9)
C27 0.0536(14) 0.0413(13) 0.0669(19) 0.0177(13) 0.0227(13) 0.0249(11)
C28 0.0561(15) 0.0443(14) 0.075(2) 0.0127(14) 0.0247(15) 0.0270(12)
C29 0.0626(17) 0.0586(17) 0.064(2) 0.0120(15) 0.0265(15) 0.0316(14)
C30 0.0634(16) 0.0587(16) 0.0559(18) 0.0207(14) 0.0227(14) 0.0341(14)
C31 0.0414(11) 0.0393(12) 0.0545(16) 0.0130(11) 0.0136(11) 0.0193(10)

loop_
_atom_type_symbol
_atom_type_description
_atom_type_scat_dispersion_real
_atom_type_scat_dispersion_imag
_atom_type_scat_source
C C 0.0181 0.0091 'International Tables Vol C Tables 4.2.6.8 and 6.1.1.4'
H H 0.0000 0.0000 'International Tables Vol C Tables 4.2.6.8 and 6.1.1.4'
N N 0.0311 0.0180 'International Tables Vol C Tables 4.2.6.8 and 6.1.1.4'
O O 0.0492 0.0322 'International Tables Vol C Tables 4.2.6.8 and 6.1.1.4'
S S 0.3331 0.5567 'International Tables Vol C Tables 4.2.6.8 and 6.1.1.4'

loop_
_geom_angle_atom_site_label_1
_geom_angle_atom_site_label_2
_geom_angle_atom_site_label_3
_geom_angle
_geom_angle_site_symmetry_1
_geom_angle_site_symmetry_3
_geom_angle_publ_flag
C6 S1 C7 89.34(12) . . ?
C31 S2 C25 89.47(12) . . ?
C11 O1 C10 117.9(3) . . ?
C15 O2 C14 117.39(18) . . ?
C23 O3 H3 109.5 . . ?
C18 O4 C17 117.1(2) . . ?
C7 N1 C1 110.9(2) . . ?
C25 N2 C26 111.3(2) . . ?
C21 N3 N4 103.9(2) . . ?
N3 N4 C22 119.66(19) . . ?
C19 N4 N3 111.4(2) . . ?
C19 N4 C22 128.7(2) . . ?
N1 C1 C2 125.3(2) . . ?
N1 C1 C6 114.8(2) . . ?
C2 C1 C6 119.8(2) . . ?
C1 C2 H2 120.4 . . ?
C3 C2 C1 119.2(3) . . ?
C3 C2 H2 120.4 . . ?
C2 C3 H3A 119.7 . . ?
C2 C3 C4 120.6(3) . . ?
C4 C3 H3A 119.7 . . ?
C3 C4 H4 119.3 . . ?
C5 C4 C3 121.4(3) . . ?
C5 C4 H4 119.3 . . ?
C4 C5 H5 120.7 . . ?
C4 C5 C6 118.5(3) . . ?
C6 C5 H5 120.7 . . ?
C1 C6 S1 109.68(19) . . ?
C5 C6 S1 129.9(2) . . ?
C5 C6 C1 120.4(3) . . ?
N1 C7 S1 115.29(18) . . ?
N1 C7 C8 121.7(2) . . ?
C8 C7 S1 123.02(19) . . ?
C9 C8 C7 117.5(2) . . ?
C14 C8 C7 124.2(2) . . ?
C14 C8 C9 118.3(2) . . ?
C8 C9 H9 119.6 . . ?
C11 C9 C8 120.7(2) . . ?
C11 C9 H9 119.6 . . ?
O1 C10 H10A 109.5 . . ?
O1 C10 H10B 109.5 . . ?
O1 C10 H10C 109.5 . . ?
H10A C10 H10B 109.5 . . ?
H10A C10 H10C 109.5 . . ?
H10B C10 H10C 109.5 . . ?
O1 C11 C9 115.0(3) . . ?
O1 C11 C12 124.9(2) . . ?
C12 C11 C9 120.1(3) . . ?
C11 C12 H12 120.1 . . ?
C11 C12 C13 119.8(2) . . ?
C13 C12 H12 120.1 . . ?
C12 C13 H13 119.9 . . ?
C14 C13 C12 120.1(3) . . ?
C14 C13 H13 119.9 . . ?
C8 C14 O2 117.6(2) . . ?
C13 C14 O2 121.4(2) . . ?
C13 C14 C8 120.9(2) . . ?
O2 C15 C23 118.8(2) . . ?
C16 C15 O2 119.1(2) . . ?
C16 C15 C23 122.0(2) . . ?
C15 C16 H16 120.1 . . ?
C18 C16 C15 119.7(2) . . ?
C18 C16 H16 120.1 . . ?
O4 C17 H17A 109.5 . . ?
O4 C17 H17B 109.5 . . ?
O4 C17 H17C 109.5 . . ?
H17A C17 H17B 109.5 . . ?
H17A C17 H17C 109.5 . . ?
H17B C17 H17C 109.5 . . ?
O4 C18 C16 124.5(2) . . ?
O4 C18 C22 115.9(2) . . ?
C16 C18 C22 119.6(2) . . ?
N4 C19 H19 126.4 . . ?
N4 C19 C20 107.3(2) . . ?
C20 C19 H19 126.4 . . ?
C19 C20 H20 127.5 . . ?
C19 C20 C21 105.1(2) . . ?
C21 C20 H20 127.5 . . ?
N3 C21 C20 112.4(2) . . ?
N3 C21 H21 123.8 . . ?
C20 C21 H21 123.8 . . ?
C18 C22 N4 118.0(2) . . ?
C18 C22 C24 121.7(2) . . ?
C24 C22 N4 120.2(2) . . ?
O3 C23 C15 116.7(2) . . ?
O3 C23 C24 124.4(2) . . ?
C15 C23 C24 119.0(2) . . ?
C22 C24 C25 123.6(2) . . ?
C23 C24 C22 118.0(2) . . ?
C23 C24 C25 118.4(2) . . ?
N2 C25 S2 114.49(19) . . ?
N2 C25 C24 120.2(2) . . ?
C24 C25 S2 125.29(17) . . ?
N2 C26 C27 125.1(2) . . ?
C31 C26 N2 114.5(2) . . ?
C31 C26 C27 120.5(3) . . ?
C26 C27 H27 120.8 . . ?
C28 C27 C26 118.4(3) . . ?
C28 C27 H27 120.8 . . ?
C27 C28 H28 119.5 . . ?
C27 C28 C29 121.0(3) . . ?
C29 C28 H28 119.5 . . ?
C28 C29 H29 119.1 . . ?
C30 C29 C28 121.8(3) . . ?
C30 C29 H29 119.1 . . ?
C29 C30 H30 121.3 . . ?
C29 C30 C31 117.4(3) . . ?
C31 C30 H30 121.3 . . ?
C26 C31 S2 110.2(2) . . ?
C26 C31 C30 121.1(2) . . ?
C30 C31 S2 128.6(2) . . ?

loop_
_geom_bond_atom_site_label_1
_geom_bond_atom_site_label_2
_geom_bond_distance
_geom_bond_site_symmetry_2
_geom_bond_publ_flag
S1 C6 1.721(3) . ?
S1 C7 1.751(3) . ?
S2 C25 1.744(3) . ?
S2 C31 1.729(3) . ?
O1 C10 1.420(4) . ?
O1 C11 1.372(3) . ?
O2 C14 1.391(3) . ?
O2 C15 1.382(3) . ?
O3 H3 0.8200 . ?
O3 C23 1.346(3) . ?
O4 C17 1.413(3) . ?
O4 C18 1.366(3) . ?
N1 C1 1.387(3) . ?
N1 C7 1.302(3) . ?
N2 C25 1.319(3) . ?
N2 C26 1.390(3) . ?
N3 N4 1.369(3) . ?
N3 C21 1.323(4) . ?
N4 C19 1.352(3) . ?
N4 C22 1.420(3) . ?
C1 C2 1.396(4) . ?
C1 C6 1.403(4) . ?
C2 H2 0.9300 . ?
C2 C3 1.374(4) . ?
C3 H3A 0.9300 . ?
C3 C4 1.392(4) . ?
C4 H4 0.9300 . ?
C4 C5 1.371(4) . ?
C5 H5 0.9300 . ?
C5 C6 1.400(4) . ?
C7 C8 1.477(3) . ?
C8 C9 1.396(3) . ?
C8 C14 1.390(3) . ?
C9 H9 0.9300 . ?
C9 C11 1.391(4) . ?
C10 H10A 0.9600 . ?
C10 H10B 0.9600 . ?
C10 H10C 0.9600 . ?
C11 C12 1.376(4) . ?
C12 H12 0.9300 . ?
C12 C13 1.388(4) . ?
C13 H13 0.9300 . ?
C13 C14 1.383(4) . ?
C15 C16 1.382(3) . ?
C15 C23 1.398(4) . ?
C16 H16 0.9300 . ?
C16 C18 1.381(3) . ?
C17 H17A 0.9600 . ?
C17 H17B 0.9600 . ?
C17 H17C 0.9600 . ?
C18 C22 1.386(4) . ?
C19 H19 0.9300 . ?
C19 C20 1.356(4) . ?
C20 H20 0.9300 . ?
C20 C21 1.389(4) . ?
C21 H21 0.9300 . ?
C22 C24 1.415(3) . ?
C23 C24 1.409(3) . ?
C24 C25 1.467(3) . ?
C26 C27 1.397(3) . ?
C26 C31 1.387(4) . ?
C27 H27 0.9300 . ?
C27 C28 1.364(4) . ?
C28 H28 0.9300 . ?
C28 C29 1.391(4) . ?
C29 H29 0.9300 . ?
C29 C30 1.372(4) . ?
C30 H30 0.9300 . ?
C30 C31 1.397(4) . ?
